data_7235225
loop_
_publ_author_name
'Okayasu, Misaki'
'Kikkawa, Shoko'
'Hikawa, Hidemasa'
'Azumaya, Isao'

_publ_section_title
;
 Co-crystals of 9,9&#x2032;-bianthracene-10,10&#x2032;-dicarboxylic acid
 with linear bidentate basic ligand molecules: synthesis, crystal
 structure, and properties based on the layer structure exfoliated by
 water
;
_journal_issue 3
_journal_name_full CrystEngComm
_journal_page_first 497
_journal_page_last 505
_journal_paper_doi 10.1039/C9CE01460H
_journal_volume 22
_journal_year 2020
_chemical_formula_moiety 'C44.8 H39.6 N3.6 O8.2'
_chemical_formula_sum 'C44.8 H39.6 N3.6 O8.2'
_chemical_formula_weight 759.62
_space_group_crystal_system triclinic
_space_group_IT_number 2
_space_group_name_Hall '-P 1'
_space_group_name_H-M_alt 'P -1'
_atom_sites_solution_hydrogens geom
_atom_sites_solution_primary direct
_atom_sites_solution_secondary difmap
_audit_update_record
;
2019-10-24 deposited with the CCDC.	2019-11-19 downloaded from the CCDC.
;
_cell_angle_alpha 95.299(2)
_cell_angle_beta 98.714(3)
_cell_angle_gamma 91.279(3)
_cell_formula_units_Z 2
_cell_length_a 10.3818(5)
_cell_length_b 10.9676(2)
_cell_length_c 18.7727(5)
_cell_measurement_reflns_used 13444
_cell_measurement_temperature 93
_cell_measurement_theta_max 72.61
_cell_measurement_theta_min 2.44
_cell_volume 2102.39(12)
_computing_cell_refinement 'CrysAlisPro 1.171.38.43 (Rigaku OD, 2015)'
_computing_data_collection 'CrysAlisPro 1.171.38.43 (Rigaku OD, 2015)'
_computing_data_reduction 'CrysAlisPro 1.171.38.43 (Rigaku OD, 2015)'
_computing_molecular_graphics 'CrystalStructure 4.3'
_computing_publication_material 'CrystalStructure 4.3 (Rigaku, 2019)'
_computing_structure_refinement 'SHELXL Version 2018/3 (Sheldrick, 2008)'
_computing_structure_solution 'SHELXT Version 2014/5 (Sheldrick, 2014)'
_diffrn_ambient_temperature 93
_diffrn_detector_area_resol_mean 5.811
_diffrn_measured_fraction_theta_full 0.980
_diffrn_measured_fraction_theta_max 0.980
_diffrn_measurement_device_type 'Rigaku XtaLAB P200'
_diffrn_measurement_method \w
_diffrn_radiation_type 'Cu K\a'
_diffrn_radiation_wavelength 1.54184
_diffrn_reflns_av_R_equivalents 0.1150
_diffrn_reflns_av_unetI/netI 0.0700
_diffrn_reflns_Laue_measured_fraction_full 0.980
_diffrn_reflns_Laue_measured_fraction_max 0.980
_diffrn_reflns_limit_h_max 11
_diffrn_reflns_limit_h_min -12
_diffrn_reflns_limit_k_max 13
_diffrn_reflns_limit_k_min -13
_diffrn_reflns_limit_l_max 22
_diffrn_reflns_limit_l_min -22
_diffrn_reflns_number 55347
_diffrn_reflns_point_group_measured_fraction_full 0.980
_diffrn_reflns_point_group_measured_fraction_max 0.980
_diffrn_reflns_theta_full 67.684
_diffrn_reflns_theta_max 68.235
_diffrn_reflns_theta_min 4.051
_diffrn_standards_number 0
_exptl_absorpt_coefficient_mu 0.683
_exptl_absorpt_correction_T_max 0.986
_exptl_absorpt_correction_T_min 0.281
_exptl_absorpt_correction_type multi-scan
_exptl_absorpt_process_details
;
CrysAlisPro 1.171.38.43 (Rigaku Oxford Diffraction, 2015)
Empirical absorption correction using spherical harmonics,
 implemented in SCALE3 ABSPACK scaling algorithm.
;
_exptl_crystal_colour colorless
_exptl_crystal_density_diffrn 1.200
_exptl_crystal_density_method 'not measured'
_exptl_crystal_description prism
_exptl_crystal_F_000 798.40
_exptl_crystal_size_max 0.170
_exptl_crystal_size_mid 0.060
_exptl_crystal_size_min 0.020
_refine_diff_density_max 1.29
_refine_diff_density_min -0.41
_refine_ls_extinction_method none
_refine_ls_goodness_of_fit_ref 1.586
_refine_ls_hydrogen_treatment mixed
_refine_ls_number_parameters 585
_refine_ls_number_reflns 7536
_refine_ls_number_restraints 64
_refine_ls_R_factor_all 0.1811
_refine_ls_R_factor_gt 0.1379
_refine_ls_shift/su_max 0.000
_refine_ls_structure_factor_coef Fsqd
_refine_ls_weighting_details 'w = 1/[\s^2^(Fo^2^)+(0.2000P)^2^] where P=(Fo^2^+2Fc^2^)/3'
_refine_ls_weighting_scheme calc
_refine_ls_wR_factor_gt 0.3957
_refine_ls_wR_factor_ref 0.4352
_reflns_Friedel_coverage 0.000
_reflns_number_gt 4608
_reflns_number_total 7536
_reflns_threshold_expression F^2^>2.0\s(F^2^)
_cod_data_source_file c9ce01460h3.cif
_cod_data_source_block mfu291-1h
_cod_depositor_comments
;Adding full bibliography for 7235220--7235226.cif.

 Adding full bibliography for 7235220--7235226.cif.
;
_cod_database_code 7235225

loop_
_space_group_symop_id
_space_group_symop_operation_xyz
1 +X,+Y,+Z
2 -X,-Y,-Z

loop_
_atom_site_label
_atom_site_type_symbol
_atom_site_fract_x
_atom_site_fract_y
_atom_site_fract_z
_atom_site_U_iso_or_equiv
_atom_site_adp_type
_atom_site_occupancy
_atom_site_site_symmetry_order
_atom_site_calc_flag
_atom_site_refinement_flags_posn
_atom_site_refinement_flags_adp
_atom_site_refinement_flags_occupancy
_atom_site_disorder_assembly
_atom_site_disorder_group
O1 O 0.7326(5) 0.8195(4) 0.22951(19) 0.0771(14) Uani 1 1 d . . . . .
O2 O 0.6061(6) 0.6518(5) 0.2149(2) 0.0980(19) Uani 1 1 d . . . . .
O3 O 0.7288(5) 0.8500(4) 0.82859(19) 0.0701(12) Uani 1 1 d . . . . .
H3A H 0.747(7) 0.842(6) 0.904(4) 0.084 Uiso 1 1 d . U . . .
O4 O 0.9170(6) 0.7629(5) 0.8396(2) 0.0869(15) Uani 1 1 d . . . . .
O5 O 0.7113(9) 0.3271(7) 1.0957(5) 0.105(3) Uani 0.7 1 d . . P A 1
O6 O 0.7609(14) 0.3301(9) 0.9774(6) 0.145(4) Uani 0.7 1 d . . P A 1
O7 O 1.0602(9) 0.5510(6) 0.8305(4) 0.136(3) Uani 1 1 d . . . . .
O8 O 0.4928(8) 0.4657(6) 0.1139(5) 0.143(3) Uani 1 1 d . . . . .
N1 N 0.7336(6) 0.8100(5) 0.0946(2) 0.0655(14) Uani 1 1 d . . . . .
N2 N 0.7456(6) 0.8232(4) -0.0360(2) 0.0641(14) Uani 1 1 d . . . . .
N3 N 0.6919(8) 0.2383(9) 1.2314(4) 0.089(2) Uani 0.8 1 d . . P B 2
N4 N 0.6866(11) 0.2050(10) 1.3595(4) 0.123(4) Uani 0.8 1 d . . P B 2
C1 C 1.0254(6) 0.5975(4) 0.3666(3) 0.0588(15) Uani 1 1 d . . . . .
H1 H 1.088568 0.562235 0.340021 0.071 Uiso 1 1 calc R U . . .
C2 C 0.9120(6) 0.6343(4) 0.3309(3) 0.0528(14) Uani 1 1 d . . . . .
H2 H 0.896338 0.624289 0.279439 0.063 Uiso 1 1 calc R U . . .
C3 C 0.8144(6) 0.6887(4) 0.3699(2) 0.0460(12) Uani 1 1 d . . . . .
C4 C 0.6971(6) 0.7325(4) 0.3344(2) 0.0490(13) Uani 1 1 d . . . . .
C5 C 0.6034(5) 0.7809(4) 0.3734(2) 0.0452(12) Uani 1 1 d . . . . .
C6 C 0.4841(6) 0.8248(4) 0.3384(3) 0.0541(14) Uani 1 1 d . . . . .
H6 H 0.469801 0.825642 0.287294 0.065 Uiso 1 1 calc R U . . .
C7 C 0.3895(6) 0.8660(4) 0.3777(3) 0.0576(14) Uani 1 1 d . . . . .
H7 H 0.309616 0.893013 0.353581 0.069 Uiso 1 1 calc R U . . .
C8 C 0.4110(6) 0.8682(4) 0.4534(3) 0.0569(14) Uani 1 1 d . . . . .
H8 H 0.344985 0.896335 0.480122 0.068 Uiso 1 1 calc R U . . .
C9 C 0.5244(6) 0.8308(4) 0.4891(2) 0.0489(13) Uani 1 1 d . . . . .
H9 H 0.536788 0.834239 0.540441 0.059 Uiso 1 1 calc R U . . .
C10 C 0.6253(5) 0.7863(3) 0.4511(2) 0.0440(12) Uani 1 1 d . . . . .
C11 C 0.7448(5) 0.7466(3) 0.4873(2) 0.0423(11) Uani 1 1 d . . . . .
C12 C 0.8395(5) 0.6982(3) 0.4473(2) 0.0432(11) Uani 1 1 d . . . . .
C13 C 0.9603(6) 0.6590(4) 0.4823(3) 0.0505(13) Uani 1 1 d . . . . .
H13 H 0.978318 0.666271 0.533687 0.061 Uiso 1 1 calc R U . . .
C14 C 1.0507(6) 0.6112(4) 0.4432(3) 0.0561(14) Uani 1 1 d . . . . .
H14 H 1.131574 0.586708 0.467542 0.067 Uiso 1 1 calc R U . . .
C15 C 0.6754(7) 0.7314(5) 0.2531(3) 0.0601(15) Uani 1 1 d . . . . .
C16 C 0.7688(5) 0.7580(4) 0.5681(2) 0.0428(11) Uani 1 1 d . . . . .
C17 C 0.8351(5) 0.8634(4) 0.6069(2) 0.0440(11) Uani 1 1 d . . . . .
C18 C 0.8866(5) 0.9598(4) 0.5706(2) 0.0465(12) Uani 1 1 d . . . . .
H18 H 0.876628 0.952219 0.519234 0.056 Uiso 1 1 calc R U . . .
C19 C 0.9491(6) 1.0612(4) 0.6087(3) 0.0533(13) Uani 1 1 d . . . . .
H19 H 0.982203 1.123635 0.583816 0.064 Uiso 1 1 calc R U . . .
C20 C 0.9651(6) 1.0741(4) 0.6858(3) 0.0556(14) Uani 1 1 d . . . . .
H20 H 1.008968 1.145270 0.711862 0.067 Uiso 1 1 calc R U . . .
C21 C 0.9185(6) 0.9859(4) 0.7224(2) 0.0492(13) Uani 1 1 d . . . . .
H21 H 0.929298 0.996330 0.773741 0.059 Uiso 1 1 calc R U . . .
C22 C 0.8530(5) 0.8769(4) 0.6839(2) 0.0450(12) Uani 1 1 d . . . . .
C23 C 0.8054(6) 0.7836(4) 0.7216(2) 0.0481(12) Uani 1 1 d . . . . .
C24 C 0.7430(5) 0.6785(4) 0.6834(2) 0.0458(12) Uani 1 1 d . . . . .
C25 C 0.6893(6) 0.5849(4) 0.7201(2) 0.0519(13) Uani 1 1 d . . . . .
H25 H 0.699095 0.593641 0.771497 0.062 Uiso 1 1 calc R U . . .
C26 C 0.6246(6) 0.4839(4) 0.6826(3) 0.0564(14) Uani 1 1 d . . . . .
H26 H 0.590554 0.422792 0.708017 0.068 Uiso 1 1 calc R U . . .
C27 C 0.6079(6) 0.4693(4) 0.6063(3) 0.0508(13) Uani 1 1 d . . . . .
H27 H 0.563652 0.397881 0.580705 0.061 Uiso 1 1 calc R U . . .
C28 C 0.6554(6) 0.5581(4) 0.5689(2) 0.0472(12) Uani 1 1 d . . . . .
H28 H 0.642239 0.547893 0.517455 0.057 Uiso 1 1 calc R U . . .
C29 C 0.7242(5) 0.6657(4) 0.6061(2) 0.0430(11) Uani 1 1 d . . . . .
C30 C 0.8211(6) 0.7999(4) 0.8028(3) 0.0541(14) Uani 1 1 d . . . . .
C31 C 0.6164(8) 0.8645(9) 0.0609(3) 0.091(2) Uani 1 1 d . . . . .
H31A H 0.611876 0.949507 0.083068 0.109 Uiso 1 1 calc R U . . .
H31B H 0.538668 0.817279 0.069267 0.109 Uiso 1 1 calc R U . . .
C32 C 0.6167(8) 0.8654(7) -0.0203(3) 0.079(2) Uani 1 1 d . . . . .
H32A H 0.545978 0.810022 -0.047594 0.095 Uiso 1 1 calc R U . . .
H32B H 0.602586 0.949142 -0.034804 0.095 Uiso 1 1 calc R U . . .
C33 C 0.8497(8) 0.8834(7) 0.0880(3) 0.079(2) Uani 1 1 d . . . . .
H33A H 0.928931 0.841947 0.108095 0.095 Uiso 1 1 calc R U . . .
H33B H 0.848581 0.964495 0.115732 0.095 Uiso 1 1 calc R U . . .
C34 C 0.8522(8) 0.8998(6) 0.0073(3) 0.0723(18) Uani 1 1 d . . . . .
H34A H 0.840749 0.986887 -0.001445 0.087 Uiso 1 1 calc R U . . .
H34B H 0.936891 0.874719 -0.006384 0.087 Uiso 1 1 calc R U . . .
C35 C 0.7459(11) 0.6860(6) 0.0580(4) 0.093(2) Uani 1 1 d . . . . .
H35A H 0.666771 0.634998 0.059853 0.112 Uiso 1 1 calc R U . . .
H35B H 0.821819 0.646423 0.083602 0.112 Uiso 1 1 calc R U . . .
C36 C 0.7630(9) 0.6936(6) -0.0196(3) 0.080(2) Uani 1 1 d . . . . .
H36A H 0.851020 0.667649 -0.027079 0.097 Uiso 1 1 calc R U . . .
H36B H 0.697589 0.639011 -0.052037 0.097 Uiso 1 1 calc R U . . .
C37 C 0.5732(14) 0.1893(12) 1.2325(5) 0.105(4) Uani 0.8 1 d . . P B 2
H37A H 0.556287 0.117961 1.195589 0.126 Uiso 0.8 1 calc R U P B 2
H37B H 0.506937 0.250493 1.219804 0.126 Uiso 0.8 1 calc R U P B 2
C38 C 0.5601(14) 0.1494(13) 1.3048(9) 0.135(5) Uani 0.8 1 d . . P B 2
H38A H 0.556433 0.058833 1.302738 0.161 Uiso 0.8 1 calc R U P B 2
H38B H 0.479548 0.180707 1.320937 0.161 Uiso 0.8 1 calc R U P B 2
C39 C 0.682(2) 0.3523(12) 1.2746(9) 0.185(9) Uani 0.8 1 d . . P B 2
H39A H 0.602950 0.393648 1.254883 0.221 Uiso 0.8 1 calc R U P B 2
H39B H 0.758865 0.406701 1.272441 0.221 Uiso 0.8 1 calc R U P B 2
C40 C 0.6774(16) 0.3311(9) 1.3492(7) 0.127(5) Uani 0.8 1 d . . P B 2
H40A H 0.750094 0.377948 1.381079 0.152 Uiso 0.8 1 calc R U P B 2
H40B H 0.594571 0.361099 1.363002 0.152 Uiso 0.8 1 calc R U P B 2
C41 C 0.8017(9) 0.1666(9) 1.2559(5) 0.079(2) Uani 0.8 1 d . . P B 2
H41A H 0.884693 0.212853 1.255843 0.095 Uiso 0.8 1 calc R U P B 2
H41B H 0.800949 0.089145 1.224258 0.095 Uiso 0.8 1 calc R U P B 2
C42 C 0.7859(15) 0.1402(11) 1.3345(6) 0.127(5) Uani 0.8 1 d . . P B 2
H42A H 0.767430 0.051403 1.335281 0.153 Uiso 0.8 1 calc R U P B 2
H42B H 0.868731 0.162320 1.367224 0.153 Uiso 0.8 1 calc R U P B 2
C43 C 0.6908(9) 0.1537(8) 1.0319(8) 0.091(4) Uani 0.7 1 d . . P A 1
C44 C 0.7156(12) 0.2602(9) 1.0366(9) 0.100(3) Uani 0.7 1 d . . P A 1
C45 C 0.7628(18) 0.2514(14) 0.9052(12) 0.122(4) Uani 0.7 1 d . . P A 1
C46 C 0.8098(11) 0.3235(14) 0.8457(9) 0.158(5) Uani 1 1 d D . . . .
C47 C 0.9428(16) 0.3437(13) 0.8729(9) 0.053(4) Uani 0.3 1 d D . P A 2
H1A H 0.708(8) 0.800(7) 0.159(4) 0.10(2) Uiso 1 1 d . . . . .
C48 C 0.669(3) 0.089(2) 0.8233(12) 0.097(8) Uani 0.3 1 d D . P A 2
O9 O 0.865(2) 0.125(2) 0.8962(16) 0.147(9) Uani 0.3 1 d D . P A 2
C49 C 0.746(4) 0.170(3) 0.8570(17) 0.122(9) Uani 0.3 1 d D . P A 2
O10 O 0.708(2) 0.283(3) 0.874(2) 0.187(19) Uani 0.3 1 d D . P A 2
O11 O 0.638(2) 0.1518(15) 1.1539(8) 0.053(4) Uani 0.2 1 d . . P C 1

loop_
_atom_site_aniso_label
_atom_site_aniso_U_11
_atom_site_aniso_U_22
_atom_site_aniso_U_33
_atom_site_aniso_U_23
_atom_site_aniso_U_13
_atom_site_aniso_U_12
O1 0.102(4) 0.085(3) 0.0450(19) 0.0148(17) 0.009(2) -0.016(3)
O2 0.136(5) 0.101(3) 0.050(2) -0.017(2) 0.016(3) -0.048(3)
O3 0.092(4) 0.077(2) 0.0463(18) 0.0043(16) 0.022(2) 0.024(2)
O4 0.092(4) 0.116(4) 0.051(2) 0.007(2) 0.002(2) 0.033(3)
O5 0.102(6) 0.075(4) 0.144(6) 0.044(4) 0.019(5) 0.025(4)
O6 0.188(11) 0.097(6) 0.150(7) 0.004(5) 0.033(7) -0.006(7)
O7 0.160(7) 0.104(4) 0.142(5) 0.001(4) 0.026(5) 0.032(4)
O8 0.114(6) 0.097(4) 0.195(7) -0.050(4) -0.009(5) 0.001(4)
N1 0.077(4) 0.076(3) 0.046(2) 0.0105(19) 0.014(2) 0.002(3)
N2 0.085(4) 0.063(2) 0.044(2) 0.0017(18) 0.012(2) 0.001(2)
N3 0.058(5) 0.142(7) 0.071(4) 0.009(4) 0.015(4) 0.036(5)
N4 0.145(9) 0.182(9) 0.061(4) 0.033(5) 0.040(5) 0.131(8)
C1 0.071(4) 0.042(2) 0.070(3) 0.004(2) 0.034(3) 0.015(2)
C2 0.076(4) 0.039(2) 0.046(2) -0.0034(17) 0.021(3) 0.002(2)
C3 0.058(4) 0.0349(19) 0.046(2) -0.0011(16) 0.015(2) 0.001(2)
C4 0.065(4) 0.037(2) 0.045(2) 0.0033(16) 0.012(2) 0.000(2)
C5 0.057(4) 0.0328(18) 0.048(2) 0.0074(16) 0.012(2) 0.003(2)
C6 0.068(4) 0.044(2) 0.049(2) 0.0048(18) 0.006(3) 0.006(2)
C7 0.062(4) 0.042(2) 0.066(3) 0.003(2) 0.005(3) 0.009(2)
C8 0.068(4) 0.044(2) 0.060(3) -0.0003(19) 0.017(3) 0.014(2)
C9 0.061(4) 0.0374(19) 0.047(2) -0.0013(16) 0.007(2) 0.010(2)
C10 0.055(3) 0.0289(17) 0.049(2) 0.0012(15) 0.012(2) 0.0080(19)
C11 0.054(3) 0.0319(18) 0.043(2) 0.0011(15) 0.014(2) 0.0066(19)
C12 0.054(3) 0.0314(18) 0.046(2) 0.0028(15) 0.014(2) 0.0054(19)
C13 0.064(4) 0.042(2) 0.051(2) 0.0077(17) 0.019(2) 0.013(2)
C14 0.062(4) 0.049(2) 0.062(3) 0.008(2) 0.023(3) 0.016(2)
C15 0.072(4) 0.062(3) 0.046(2) 0.004(2) 0.013(3) 0.003(3)
C16 0.050(3) 0.0370(19) 0.042(2) 0.0008(15) 0.012(2) 0.012(2)
C17 0.050(3) 0.037(2) 0.047(2) 0.0046(16) 0.015(2) 0.008(2)
C18 0.058(4) 0.040(2) 0.043(2) 0.0039(16) 0.012(2) 0.008(2)
C19 0.066(4) 0.038(2) 0.057(3) 0.0026(18) 0.013(3) 0.005(2)
C20 0.070(4) 0.039(2) 0.055(3) -0.0033(18) 0.010(3) -0.002(2)
C21 0.061(4) 0.043(2) 0.044(2) 0.0013(17) 0.006(2) 0.006(2)
C22 0.052(3) 0.037(2) 0.047(2) 0.0022(16) 0.010(2) 0.010(2)
C23 0.061(4) 0.040(2) 0.045(2) 0.0040(17) 0.012(2) 0.010(2)
C24 0.053(3) 0.039(2) 0.048(2) 0.0035(17) 0.014(2) 0.009(2)
C25 0.068(4) 0.046(2) 0.045(2) 0.0070(18) 0.017(2) 0.009(2)
C26 0.075(4) 0.039(2) 0.060(3) 0.0091(19) 0.022(3) 0.010(2)
C27 0.064(4) 0.0343(19) 0.055(2) 0.0014(17) 0.015(2) 0.003(2)
C28 0.062(4) 0.037(2) 0.044(2) 0.0015(16) 0.012(2) 0.011(2)
C29 0.048(3) 0.0339(19) 0.049(2) 0.0000(16) 0.014(2) 0.0133(19)
C30 0.069(4) 0.050(2) 0.044(2) 0.0058(19) 0.012(3) -0.001(3)
C31 0.077(6) 0.142(7) 0.059(3) 0.018(4) 0.018(4) 0.037(5)
C32 0.075(5) 0.103(5) 0.058(3) 0.013(3) 0.005(3) 0.021(4)
C33 0.080(5) 0.099(5) 0.057(3) 0.001(3) 0.009(3) -0.016(4)
C34 0.082(5) 0.076(4) 0.059(3) -0.002(3) 0.016(3) -0.009(3)
C35 0.138(8) 0.068(4) 0.077(4) 0.015(3) 0.024(4) 0.008(4)
C36 0.110(6) 0.067(3) 0.066(3) 0.000(3) 0.021(4) 0.007(4)
C37 0.114(11) 0.118(8) 0.080(6) -0.011(5) 0.016(6) 0.005(7)
C38 0.092(9) 0.118(9) 0.215(15) 0.090(10) 0.043(10) 0.025(7)
C39 0.31(2) 0.104(8) 0.189(14) 0.075(9) 0.153(16) 0.130(13)
C40 0.170(13) 0.070(5) 0.138(9) -0.037(6) 0.038(9) 0.041(7)
C41 0.059(6) 0.093(5) 0.086(5) 0.004(4) 0.015(4) 0.032(5)
C42 0.151(12) 0.099(7) 0.117(8) -0.012(6) -0.027(8) 0.069(8)
C43 0.039(5) 0.048(3) 0.193(12) 0.026(5) 0.031(6) 0.009(3)
C44 0.061(7) 0.057(3) 0.184(8) 0.019(4) 0.021(7) 0.008(4)
C45 0.100(11) 0.086(8) 0.172(9) -0.019(6) 0.016(9) 0.008(7)
C46 0.068(6) 0.178(11) 0.231(13) 0.065(10) 0.006(6) 0.030(7)
C47 0.054(7) 0.046(7) 0.075(9) 0.047(7) 0.031(7) 0.030(6)
C48 0.122(19) 0.087(12) 0.072(12) -0.006(9) -0.017(12) 0.052(12)
O9 0.125(16) 0.140(18) 0.18(2) 0.066(17) -0.005(15) -0.027(14)
C49 0.141(19) 0.124(13) 0.089(15) -0.029(11) 0.006(12) 0.022(12)
O10 0.15(2) 0.115(13) 0.30(5) -0.035(16) 0.11(3) 0.001(14)
O11 0.071(14) 0.052(8) 0.033(7) 0.000(6) 0.004(8) 0.000(8)

loop_
_atom_type_symbol
_atom_type_description
_atom_type_scat_dispersion_real
_atom_type_scat_dispersion_imag
_atom_type_scat_source
C C 0.0181 0.0091
;
International Tables for Crystallography
(Vol. C, Tables 4.2.6.8 and 6.1.1.4)
;
H H 0.0000 0.0000
;
International Tables for Crystallography
(Vol. C, Table 6.1.1.4)
;
N N 0.0311 0.0180
;
International Tables for Crystallography
(Vol. C, Tables 4.2.6.8 and 6.1.1.4)
;
O O 0.0492 0.0322
;
International Tables for Crystallography
(Vol. C, Tables 4.2.6.8 and 6.1.1.4)
;

loop_
_geom_angle_atom_site_label_1
_geom_angle_atom_site_label_2
_geom_angle_atom_site_label_3
_geom_angle
C15 O1 H1A 106(4)
C30 O3 H3A 109(3)
C44 O6 C45 114.3(10)
C31 N1 C33 110.8(6)
C31 N1 C35 109.8(6)
C33 N1 C35 107.6(6)
C31 N1 H1A 102(4)
C33 N1 H1A 117(4)
C35 N1 H1A 109(4)
C34 N2 C32 111.0(5)
C34 N2 C36 108.8(5)
C32 N2 C36 110.3(6)
C37 N3 C39 99.3(11)
C37 N3 C41 117.0(10)
C39 N3 C41 115.1(11)
C42 N4 C40 119.1(12)
C42 N4 C38 102.2(10)
C40 N4 C38 100.5(9)
C2 C1 C14 120.5(5)
C2 C1 H1 119.7
C14 C1 H1 119.7
C1 C2 C3 120.9(4)
C1 C2 H2 119.5
C3 C2 H2 119.5
C4 C3 C12 119.6(4)
C4 C3 C2 122.5(4)
C12 C3 C2 117.9(5)
C5 C4 C3 121.1(4)
C5 C4 C15 119.3(5)
C3 C4 C15 119.5(5)
C4 C5 C6 121.9(4)
C4 C5 C10 119.7(5)
C6 C5 C10 118.4(5)
C7 C6 C5 121.0(4)
C7 C6 H6 119.5
C5 C6 H6 119.5
C6 C7 C8 119.9(5)
C6 C7 H7 120.0
C8 C7 H7 120.0
C9 C8 C7 121.2(5)
C9 C8 H8 119.4
C7 C8 H8 119.4
C8 C9 C10 121.2(4)
C8 C9 H9 119.4
C10 C9 H9 119.4
C11 C10 C9 122.2(4)
C11 C10 C5 119.5(4)
C9 C10 C5 118.2(4)
C12 C11 C10 120.2(4)
C12 C11 C16 120.8(4)
C10 C11 C16 119.0(4)
C11 C12 C13 121.3(4)
C11 C12 C3 119.7(4)
C13 C12 C3 119.0(4)
C14 C13 C12 120.9(5)
C14 C13 H13 119.6
C12 C13 H13 119.6
C13 C14 C1 120.7(5)
C13 C14 H14 119.7
C1 C14 H14 119.7
O2 C15 O1 124.7(5)
O2 C15 C4 120.9(5)
O1 C15 C4 114.4(5)
C29 C16 C17 119.5(4)
C29 C16 C11 120.5(4)
C17 C16 C11 120.0(4)
C16 C17 C22 120.1(4)
C16 C17 C18 121.9(4)
C22 C17 C18 118.0(4)
C19 C18 C17 121.2(4)
C19 C18 H18 119.4
C17 C18 H18 119.4
C18 C19 C20 120.2(5)
C18 C19 H19 119.9
C20 C19 H19 119.9
C21 C20 C19 120.8(4)
C21 C20 H20 119.6
C19 C20 H20 119.6
C20 C21 C22 120.5(4)
C20 C21 H21 119.8
C22 C21 H21 119.8
C23 C22 C17 119.7(4)
C23 C22 C21 121.0(4)
C17 C22 C21 119.3(4)
C24 C23 C22 120.1(4)
C24 C23 C30 120.3(4)
C22 C23 C30 119.5(4)
C23 C24 C29 120.0(4)
C23 C24 C25 121.2(4)
C29 C24 C25 118.7(4)
C26 C25 C24 121.1(4)
C26 C25 H25 119.4
C24 C25 H25 119.4
C25 C26 C27 120.6(5)
C25 C26 H26 119.7
C27 C26 H26 119.7
C28 C27 C26 120.2(4)
C28 C27 H27 119.9
C26 C27 H27 119.9
C27 C28 C29 121.1(4)
C27 C28 H28 119.4
C29 C28 H28 119.4
C16 C29 C24 120.6(4)
C16 C29 C28 121.1(4)
C24 C29 C28 118.3(4)
O4 C30 O3 123.9(5)
O4 C30 C23 120.7(5)
O3 C30 C23 115.4(5)
N1 C31 C32 110.4(6)
N1 C31 H31A 109.6
C32 C31 H31A 109.6
N1 C31 H31B 109.6
C32 C31 H31B 109.6
H31A C31 H31B 108.1
N2 C32 C31 107.8(5)
N2 C32 H32A 110.1
C31 C32 H32A 110.1
N2 C32 H32B 110.1
C31 C32 H32B 110.1
H32A C32 H32B 108.5
N1 C33 C34 109.5(5)
N1 C33 H33A 109.8
C34 C33 H33A 109.8
N1 C33 H33B 109.8
C34 C33 H33B 109.8
H33A C33 H33B 108.2
N2 C34 C33 108.0(5)
N2 C34 H34A 110.1
C33 C34 H34A 110.1
N2 C34 H34B 110.1
C33 C34 H34B 110.1
H34A C34 H34B 108.4
N1 C35 C36 110.6(5)
N1 C35 H35A 109.5
C36 C35 H35A 109.5
N1 C35 H35B 109.5
C36 C35 H35B 109.5
H35A C35 H35B 108.1
N2 C36 C35 108.0(5)
N2 C36 H36A 110.1
C35 C36 H36A 110.1
N2 C36 H36B 110.1
C35 C36 H36B 110.1
H36A C36 H36B 108.4
N3 C37 C38 111.8(11)
N3 C37 H37A 109.3
C38 C37 H37A 109.3
N3 C37 H37B 109.3
C38 C37 H37B 109.3
H37A C37 H37B 107.9
C37 C38 N4 106.5(10)
C37 C38 H38A 110.4
N4 C38 H38A 110.4
C37 C38 H38B 110.4
N4 C38 H38B 110.4
H38A C38 H38B 108.6
N3 C39 C40 110.7(9)
N3 C39 H39A 109.5
C40 C39 H39A 109.5
N3 C39 H39B 109.5
C40 C39 H39B 109.5
H39A C39 H39B 108.1
N4 C40 C39 111.4(8)
N4 C40 H40A 109.3
C39 C40 H40A 109.3
N4 C40 H40B 109.3
C39 C40 H40B 109.3
H40A C40 H40B 108.0
N3 C41 C42 105.5(7)
N3 C41 H41A 110.6
C42 C41 H41A 110.6
N3 C41 H41B 110.6
C42 C41 H41B 110.6
H41A C41 H41B 108.8
N4 C42 C41 112.1(8)
N4 C42 H42A 109.2
C41 C42 H42A 109.2
N4 C42 H42B 109.2
C41 C42 H42B 109.2
H42A C42 H42B 107.9
C43 C44 O5 120.7(14)
C43 C44 O6 125.5(14)
O5 C44 O6 113.7(9)
O6 C45 C46 113.7(13)
O10 C46 C47 133(2)
C48 C49 O10 122(3)
C48 C49 O9 115(3)
O10 C49 O9 120(3)
C46 O10 C49 87(2)

loop_
_geom_bond_atom_site_label_1
_geom_bond_atom_site_label_2
_geom_bond_distance
O1 C15 1.271(7)
O1 H1A 1.31(8)
O2 C15 1.222(7)
O3 C30 1.253(7)
O3 H3A 1.40(7)
O4 C30 1.222(7)
O5 C44 1.280(16)
O6 C44 1.531(18)
O6 C45 1.54(2)
N1 C31 1.452(9)
N1 C33 1.462(9)
N1 C35 1.483(9)
N1 H1A 1.28(8)
N2 C34 1.467(8)
N2 C32 1.488(9)
N2 C36 1.491(8)
N3 C37 1.338(15)
N3 C39 1.440(16)
N3 C41 1.442(11)
N4 C42 1.381(14)
N4 C40 1.418(15)
N4 C38 1.61(2)
C1 C2 1.353(8)
C1 C14 1.415(8)
C1 H1 0.9500
C2 C3 1.446(7)
C2 H2 0.9500
C3 C4 1.413(8)
C3 C12 1.430(6)
C4 C5 1.389(7)
C4 C15 1.509(7)
C5 C6 1.427(8)
C5 C10 1.437(6)
C6 C7 1.374(8)
C6 H6 0.9500
C7 C8 1.403(7)
C7 H7 0.9500
C8 C9 1.354(8)
C8 H8 0.9500
C9 C10 1.424(7)
C9 H9 0.9500
C10 C11 1.420(7)
C11 C12 1.409(7)
C11 C16 1.492(6)
C12 C13 1.420(7)
C13 C14 1.362(7)
C13 H13 0.9500
C14 H14 0.9500
C16 C29 1.400(6)
C16 C17 1.414(7)
C17 C22 1.424(6)
C17 C18 1.443(6)
C18 C19 1.360(7)
C18 H18 0.9500
C19 C20 1.424(7)
C19 H19 0.9500
C20 C21 1.358(7)
C20 H20 0.9500
C21 C22 1.438(7)
C21 H21 0.9500
C22 C23 1.417(7)
C23 C24 1.391(7)
C23 C30 1.503(6)
C24 C29 1.427(6)
C24 C25 1.435(7)
C25 C26 1.362(7)
C25 H25 0.9500
C26 C27 1.409(7)
C26 H26 0.9500
C27 C28 1.378(7)
C27 H27 0.9500
C28 C29 1.432(7)
C28 H28 0.9500
C31 C32 1.525(9)
C31 H31A 0.9900
C31 H31B 0.9900
C32 H32A 0.9900
C32 H32B 0.9900
C33 C34 1.547(8)
C33 H33A 0.9900
C33 H33B 0.9900
C34 H34A 0.9900
C34 H34B 0.9900
C35 C36 1.503(9)
C35 H35A 0.9900
C35 H35B 0.9900
C36 H36A 0.9900
C36 H36B 0.9900
C37 C38 1.488(18)
C37 H37A 0.9900
C37 H37B 0.9900
C38 H38A 0.9900
C38 H38B 0.9900
C39 C40 1.449(18)
C39 H39A 0.9900
C39 H39B 0.9900
C40 H40A 0.9900
C40 H40B 0.9900
C41 C42 1.561(16)
C41 H41A 0.9900
C41 H41B 0.9900
C42 H42A 0.9900
C42 H42B 0.9900
C43 C44 1.183(14)
C45 C46 1.56(2)
C46 O10 1.337(17)
C46 C47 1.40(2)
C48 C49 1.246(19)
O9 C49 1.46(4)
C49 O10 1.34(4)

loop_
_geom_hbond_atom_site_label_D
_geom_hbond_atom_site_label_H
_geom_hbond_atom_site_label_A
_geom_hbond_distance_DH
_geom_hbond_distance_HA
_geom_hbond_distance_DA
_geom_hbond_angle_DHA
_geom_hbond_site_symmetry_A
_geom_hbond_publ_flag
C36 H36B O8 0.99 2.35 3.322(11) 166.4 2_665 yes
C37^b H37B^b O3 0.99 2.65 3.176(15) 113.0 2_667 yes
N1 H1A O1 1.28(8) 1.31(8) 2.526(6) 154(7) . yes
N1 H1A O2 1.28(8) 2.33(8) 3.374(7) 136(5) . yes

loop_
_geom_torsion_atom_site_label_1
_geom_torsion_atom_site_label_2
_geom_torsion_atom_site_label_3
_geom_torsion_atom_site_label_4
_geom_torsion
C14 C1 C2 C3 0.2(8)
C1 C2 C3 C4 177.5(5)
C1 C2 C3 C12 -2.2(7)
C12 C3 C4 C5 -2.2(7)
C2 C3 C4 C5 178.0(4)
C12 C3 C4 C15 175.3(4)
C2 C3 C4 C15 -4.5(7)
C3 C4 C5 C6 -179.6(4)
C15 C4 C5 C6 2.8(7)
C3 C4 C5 C10 -0.3(7)
C15 C4 C5 C10 -177.8(4)
C4 C5 C6 C7 176.3(4)
C10 C5 C6 C7 -3.1(7)
C5 C6 C7 C8 1.6(8)
C6 C7 C8 C9 0.3(8)
C7 C8 C9 C10 -0.9(8)
C8 C9 C10 C11 -180.0(5)
C8 C9 C10 C5 -0.6(7)
C4 C5 C10 C11 2.5(6)
C6 C5 C10 C11 -178.1(4)
C4 C5 C10 C9 -176.9(4)
C6 C5 C10 C9 2.5(6)
C9 C10 C11 C12 177.2(4)
C5 C10 C11 C12 -2.2(6)
C9 C10 C11 C16 -3.4(6)
C5 C10 C11 C16 177.3(4)
C10 C11 C12 C13 179.3(4)
C16 C11 C12 C13 -0.1(6)
C10 C11 C12 C3 -0.3(6)
C16 C11 C12 C3 -179.7(4)
C4 C3 C12 C11 2.5(6)
C2 C3 C12 C11 -177.7(4)
C4 C3 C12 C13 -177.1(4)
C2 C3 C12 C13 2.6(6)
C11 C12 C13 C14 179.3(4)
C3 C12 C13 C14 -1.0(7)
C12 C13 C14 C1 -1.0(8)
C2 C1 C14 C13 1.5(8)
C5 C4 C15 O2 -81.1(7)
C3 C4 C15 O2 101.3(7)
C5 C4 C15 O1 97.9(6)
C3 C4 C15 O1 -79.7(6)
C12 C11 C16 C29 -94.7(6)
C10 C11 C16 C29 85.9(5)
C12 C11 C16 C17 86.3(5)
C10 C11 C16 C17 -93.1(6)
C29 C16 C17 C22 -1.8(7)
C11 C16 C17 C22 177.2(4)
C29 C16 C17 C18 178.2(4)
C11 C16 C17 C18 -2.8(7)
C16 C17 C18 C19 179.4(5)
C22 C17 C18 C19 -0.7(7)
C17 C18 C19 C20 0.1(8)
C18 C19 C20 C21 0.0(9)
C19 C20 C21 C22 0.6(8)
C16 C17 C22 C23 0.8(7)
C18 C17 C22 C23 -179.2(5)
C16 C17 C22 C21 -178.8(5)
C18 C17 C22 C21 1.3(7)
C20 C21 C22 C23 179.2(5)
C20 C21 C22 C17 -1.3(8)
C17 C22 C23 C24 0.8(8)
C21 C22 C23 C24 -179.6(5)
C17 C22 C23 C30 -178.2(5)
C21 C22 C23 C30 1.3(8)
C22 C23 C24 C29 -1.4(8)
C30 C23 C24 C29 177.7(5)
C22 C23 C24 C25 -177.5(5)
C30 C23 C24 C25 1.6(8)
C23 C24 C25 C26 177.9(5)
C29 C24 C25 C26 1.8(8)
C24 C25 C26 C27 -0.5(8)
C25 C26 C27 C28 -0.9(8)
C26 C27 C28 C29 1.0(8)
C17 C16 C29 C24 1.2(7)
C11 C16 C29 C24 -177.8(4)
C17 C16 C29 C28 179.3(4)
C11 C16 C29 C28 0.4(7)
C23 C24 C29 C16 0.4(7)
C25 C24 C29 C16 176.5(4)
C23 C24 C29 C28 -177.8(5)
C25 C24 C29 C28 -1.6(7)
C27 C28 C29 C16 -177.9(5)
C27 C28 C29 C24 0.3(7)
C24 C23 C30 O4 89.6(7)
C22 C23 C30 O4 -91.4(7)
C24 C23 C30 O3 -88.6(6)
C22 C23 C30 O3 90.5(7)
C33 N1 C31 C32 63.6(8)
C35 N1 C31 C32 -55.1(9)
C34 N2 C32 C31 -56.4(8)
C36 N2 C32 C31 64.2(8)
N1 C31 C32 N2 -6.7(9)
C31 N1 C33 C34 -55.4(7)
C35 N1 C33 C34 64.6(7)
C32 N2 C34 C33 63.9(7)
C36 N2 C34 C33 -57.6(7)
N1 C33 C34 N2 -7.0(8)
C31 N1 C35 C36 63.7(9)
C33 N1 C35 C36 -56.9(9)
C34 N2 C36 C35 65.9(8)
C32 N2 C36 C35 -56.1(8)
N1 C35 C36 N2 -6.8(10)
C39 N3 C37 C38 -71.8(13)
C41 N3 C37 C38 52.6(13)
N3 C37 C38 N4 11.0(14)
C42 N4 C38 C37 -67.6(12)
C40 N4 C38 C37 55.5(12)
C37 N3 C39 C40 68.6(17)
C41 N3 C39 C40 -57.2(19)
C42 N4 C40 C39 50.3(19)
C38 N4 C40 C39 -60.1(17)
N3 C39 C40 N4 2(2)
C37 N3 C41 C42 -56.8(11)
C39 N3 C41 C42 59.2(13)
C40 N4 C42 C41 -45.8(16)
C38 N4 C42 C41 63.7(13)
N3 C41 C42 N4 -8.3(15)
C45 O6 C44 C43 5(2)
C45 O6 C44 O5 -178.4(13)
C44 O6 C45 C46 -179.6(11)
C47 C46 O10 C49 -83(3)
C48 C49 O10 C46 -130(3)
O9 C49 O10 C46 70(4)
